data_2201259
loop_
_publ_author_name
'Lewis, Gareth R.'
'Hubberstey, Peter'
'Sampson, Claire L.'

_publ_section_title
;Bis[2-(1-methyl-1<i>H</i>-imidazol-2-yl-3-iosulfanyl)-6-(1-methyl-1<i>H</i>-imidazol-2-ylsulfanyl)pyridine]
 tetrachloroferrate tetrafluoroborate
;
_journal_issue 7
_journal_name_full 'Acta Crystallographica Section E'
_journal_page_first m331
_journal_page_last m333
_journal_paper_doi 10.1107/S1600536802010140
_journal_volume 58
_journal_year 2002
_chemical_formula_moiety '2C13 H14 N5 S2 1+, Fe Cl4 1-, B F4 1-'
_chemical_formula_sum 'C26 H28 B Cl4 F4 Fe N10 S4'
_chemical_formula_weight 893.28
_chemical_name_systematic
;
 ?
;
_space_group_IT_number 2
_symmetry_cell_setting triclinic
_symmetry_space_group_name_Hall '-P 1'
_symmetry_space_group_name_H-M 'P -1'
_atom_sites_solution_hydrogens geom
_atom_sites_solution_primary direct
_atom_sites_solution_secondary difmap
_audit_creation_method SHELXL-97
_cell_angle_alpha 82.51(2)
_cell_angle_beta 82.04(3)
_cell_angle_gamma 82.82(2)
_cell_formula_units_Z 2
_cell_length_a 9.0531(10)
_cell_length_b 13.2213(14)
_cell_length_c 16.0249(18)
_cell_measurement_reflns_used 391
_cell_measurement_temperature 150(2)
_cell_measurement_theta_max 27.55
_cell_measurement_theta_min 1.94
_cell_volume 1872.2(4)
_computing_cell_refinement 'SAINT (Bruker, 2001)'
_computing_data_collection 'SMART (Bruker, 2001)'
_computing_data_reduction 'SAINT and SHELXTL (Bruker, 2001)'
_computing_molecular_graphics SHELXTL
_computing_publication_material 'SHELXL97 and PLATON (Spek, 2001)'
_computing_structure_refinement 'SHELXL97 (Sheldrick, 1997)'
_computing_structure_solution 'SHELXS97 (Sheldrick, 1997)'
_diffrn_ambient_temperature 150(2)
_diffrn_measured_fraction_theta_full 0.953
_diffrn_measured_fraction_theta_max 0.842
_diffrn_measurement_device_type 'Bruker SMART 1000 CCD area-detector'
_diffrn_measurement_method '\f and \w'
_diffrn_radiation_monochromator graphite
_diffrn_radiation_source 'fine-focus sealed tube'
_diffrn_radiation_type MoK\a
_diffrn_radiation_wavelength 0.71073
_diffrn_reflns_av_R_equivalents 0.0466
_diffrn_reflns_av_sigmaI/netI 0.1471
_diffrn_reflns_limit_h_max 10
_diffrn_reflns_limit_h_min -12
_diffrn_reflns_limit_k_max 17
_diffrn_reflns_limit_k_min -17
_diffrn_reflns_limit_l_max 15
_diffrn_reflns_limit_l_min -21
_diffrn_reflns_number 10005
_diffrn_reflns_theta_full 27.50
_diffrn_reflns_theta_max 29.04
_diffrn_reflns_theta_min 1.56
_exptl_absorpt_coefficient_mu 0.967
_exptl_absorpt_correction_T_max 0.9596
_exptl_absorpt_correction_T_min 0.6925
_exptl_absorpt_correction_type empirical
_exptl_absorpt_process_details '(SAINT; Bruker, 2001)'
_exptl_crystal_colour yellow
_exptl_crystal_density_diffrn 1.585
_exptl_crystal_density_method 'not measured'
_exptl_crystal_description Laths
_exptl_crystal_F_000 906
_exptl_crystal_size_max 0.41
_exptl_crystal_size_mid 0.14
_exptl_crystal_size_min 0.04
_refine_diff_density_max 0.532
_refine_diff_density_min -0.364
_refine_ls_extinction_method none
_refine_ls_goodness_of_fit_ref 0.886
_refine_ls_hydrogen_treatment mixed
_refine_ls_matrix_type full
_refine_ls_number_parameters 455
_refine_ls_number_reflns 8426
_refine_ls_number_restraints 0
_refine_ls_restrained_S_all 0.886
_refine_ls_R_factor_all 0.1205
_refine_ls_R_factor_gt 0.0493
_refine_ls_shift/su_max 0.011
_refine_ls_shift/su_mean 0.003
_refine_ls_structure_factor_coef Fsqd
_refine_ls_weighting_details 'calc w = 1/[\s^2^(Fo^2^)+(0.0259P)^2^] where P = (Fo^2^+2Fc^2^)/3'
_refine_ls_weighting_scheme calc
_refine_ls_wR_factor_gt 0.0803
_refine_ls_wR_factor_ref 0.0947
_reflns_number_gt 4004
_reflns_number_total 8426
_reflns_threshold_expression I>2\s(I)
_cod_data_source_file bt6147.cif
_cod_data_source_block I
_cod_depositor_comments
;
The following automatic conversions were performed:
'_symmetry_cell_setting' value 'Triclinic' changed to 'triclinic'
according to '/home/saulius/struct/CIF-dictionaries/cif_core.dic'
dictionary named 'cif_core.dic' version 2.4.1 from 2010-06-29.

Automatic conversion script
Id: cif_fix_enum 1527 2010-12-29 10:47:43Z saulius 

The following automatic conversions were performed:

'_symmetry_cell_setting' value 'Triclinic' changed to 'triclinic'
according to /home/saulius/struct/CIF-dictionaries/cif_core.dic
dictionary named 'cif_core.dic' version 2.4.1 from 2010-06-29.

Automatic conversion script
Id: cif_fix_values 1715 2011-07-08 13:25:40Z adriana 
;
_cod_database_code 2201259
_cod_database_fobs_code 2201259

loop_
_symmetry_equiv_pos_as_xyz
'x, y, z'
'-x, -y, -z'

loop_
_atom_site_label
_atom_site_fract_x
_atom_site_fract_y
_atom_site_fract_z
_atom_site_U_iso_or_equiv
_atom_site_adp_type
_atom_site_calc_flag
_atom_site_refinement_flags
_atom_site_occupancy
_atom_site_disorder_assembly
_atom_site_disorder_group
_atom_site_type_symbol
Fe1 0.68652(6) 0.77219(4) -0.14729(4) 0.03317(17) Uani d . 1 . . Fe
B1 0.6173(5) 0.2179(4) -0.5376(3) 0.0330(12) Uani d . 1 . . B
F1 0.5351(3) 0.31080(19) -0.5321(2) 0.0922(11) Uani d . 1 . . F
F2 0.7115(3) 0.2027(2) -0.47664(16) 0.0778(9) Uani d . 1 . . F
F3 0.5237(3) 0.14138(18) -0.52527(14) 0.0568(7) Uani d . 1 . . F
F4 0.7004(2) 0.21793(18) -0.61535(14) 0.0568(7) Uani d . 1 . . F
S1 -0.16677(10) 0.46757(8) -0.33385(6) 0.0319(3) Uani d . 1 . . S
S2 0.21598(11) 0.37644(8) -0.09992(6) 0.0340(3) Uani d . 1 . . S
S3 -0.18660(11) 0.17965(8) -0.29057(7) 0.0403(3) Uani d . 1 . . S
S4 0.25497(11) 0.06824(8) -0.09325(6) 0.0344(3) Uani d . 1 . . S
Cl1 0.64597(11) 0.75116(8) -0.27521(7) 0.0460(3) Uani d . 1 . . Cl
Cl2 0.52787(11) 0.68869(8) -0.05549(7) 0.0461(3) Uani d . 1 . . Cl
Cl3 0.92252(10) 0.71850(8) -0.13357(7) 0.0426(3) Uani d . 1 . . Cl
Cl4 0.64874(12) 0.93497(8) -0.12944(7) 0.0479(3) Uani d . 1 . . Cl
N1 0.1013(3) 0.3917(2) -0.41644(19) 0.0350(8) Uani d . 1 . . N
H1N 0.0811 0.3291 -0.4099 0.042 Uiso calc R 1 . . H
N2 0.0815(3) 0.5560(2) -0.41086(19) 0.0328(8) Uani d . 1 . . N
N3 0.0111(3) 0.4273(2) -0.20972(19) 0.0257(7) Uani d . 1 . . N
N4 0.4101(3) 0.3318(2) -0.2395(2) 0.0284(8) Uani d . 1 . . N
N5 0.3510(3) 0.4978(2) -0.23316(19) 0.0280(8) Uani d . 1 . . N
N6 0.0679(3) 0.1919(2) -0.4042(2) 0.0351(8) Uani d . 1 . . N
N7 -0.0005(4) 0.0353(3) -0.3734(2) 0.0378(9) Uani d . 1 . . N
N8 0.0222(3) 0.1233(2) -0.18369(19) 0.0288(8) Uani d . 1 . . N
N9 0.3367(3) -0.0242(2) -0.23941(19) 0.0261(7) Uani d . 1 . . N
N10 0.4017(3) 0.1289(2) -0.24880(19) 0.0294(8) Uani d . 1 . . N
H10N 0.4117 0.1890 -0.2369 0.035 Uiso calc R 1 . . H
C1 0.2287(4) 0.4275(4) -0.4589(2) 0.0416(11) Uani d . 1 . . C
H1A 0.3097 0.3884 -0.4857 0.050 Uiso calc R 1 . . H
C2 0.2171(4) 0.5292(4) -0.4555(3) 0.0438(12) Uani d . 1 . . C
H2A 0.2882 0.5732 -0.4791 0.053 Uiso calc R 1 . . H
C3 0.0208(4) 0.6594(3) -0.3915(3) 0.0459(12) Uani d . 1 . . C
H3A -0.0852 0.6689 -0.3948 0.069 Uiso calc R 1 . . H
H3B 0.0691 0.7091 -0.4317 0.069 Uiso calc R 1 . . H
H3C 0.0386 0.6680 -0.3353 0.069 Uiso calc R 1 . . H
C4 0.0141(4) 0.4703(3) -0.3870(2) 0.0293(9) Uani d . 1 . . C
C5 -0.1310(4) 0.4526(3) -0.2266(2) 0.0266(9) Uani d . 1 . . C
C6 -0.2523(4) 0.4665(3) -0.1653(2) 0.0304(10) Uani d . 1 . . C
H6A -0.3486 0.4858 -0.1800 0.036 Uiso calc R 1 . . H
C7 -0.2264(4) 0.4510(3) -0.0820(2) 0.0332(10) Uani d . 1 . . C
H7A -0.3060 0.4589 -0.0391 0.040 Uiso calc R 1 . . H
C8 -0.0831(4) 0.4238(3) -0.0617(2) 0.0294(9) Uani d . 1 . . C
H8A -0.0637 0.4130 -0.0056 0.035 Uiso calc R 1 . . H
C9 0.0316(4) 0.4131(3) -0.1281(2) 0.0261(9) Uani d . 1 . . C
C10 0.3269(4) 0.4023(3) -0.1966(2) 0.0249(9) Uani d . 1 . . C
C11 0.4862(4) 0.3856(3) -0.3070(2) 0.0320(10) Uani d . 1 . . C
H11A 0.5531 0.3560 -0.3487 0.038 Uiso calc R 1 . . H
C12 0.4508(4) 0.4879(3) -0.3049(2) 0.0329(10) Uani d . 1 . . C
H12A 0.4868 0.5404 -0.3439 0.040 Uiso calc R 1 . . H
C13 0.2831(4) 0.5957(3) -0.2037(3) 0.0438(12) Uani d . 1 . . C
H13A 0.3040 0.5980 -0.1469 0.066 Uiso calc R 1 . . H
H13B 0.1765 0.6019 -0.2046 0.066 Uiso calc R 1 . . H
H13C 0.3244 0.6514 -0.2404 0.066 Uiso calc R 1 . . H
C14 0.1635(4) 0.1272(3) -0.4516(3) 0.0407(11) Uani d . 1 . . C
H14A 0.2447 0.1463 -0.4901 0.049 Uiso calc R 1 . . H
C15 0.1225(4) 0.0308(3) -0.4340(3) 0.0408(11) Uani d . 1 . . C
H15A 0.1687 -0.0271 -0.4583 0.049 Uiso calc R 1 . . H
C16 -0.0824(5) -0.0504(3) -0.3349(3) 0.0578(14) Uani d . 1 . . C
H16A -0.1031 -0.0480 -0.2747 0.087 Uiso calc R 1 . . H
H16B -0.0231 -0.1138 -0.3460 0.087 Uiso calc R 1 . . H
H16C -0.1752 -0.0461 -0.3585 0.087 Uiso calc R 1 . . H
C17 -0.0309(4) 0.1350(3) -0.3572(2) 0.0311(10) Uani d . 1 . . C
C18 -0.1205(4) 0.1598(3) -0.1899(2) 0.0293(10) Uani d . 1 . . C
C19 -0.2236(4) 0.1856(3) -0.1219(3) 0.0376(11) Uani d . 1 . . C
H19A -0.3225 0.2098 -0.1292 0.045 Uiso calc R 1 . . H
C20 -0.1760(5) 0.1747(3) -0.0436(3) 0.0451(12) Uani d . 1 . . C
H20A -0.2426 0.1917 0.0034 0.054 Uiso calc R 1 . . H
C21 -0.0279(5) 0.1380(3) -0.0344(2) 0.0371(11) Uani d . 1 . . C
H21A 0.0072 0.1303 0.0182 0.045 Uiso calc R 1 . . H
C22 0.0650(4) 0.1136(3) -0.1064(3) 0.0287(9) Uani d . 1 . . C
C23 0.3303(4) 0.0583(3) -0.1976(2) 0.0243(9) Uani d . 1 . . C
C24 0.4564(4) 0.0907(3) -0.3231(2) 0.0322(10) Uani d . 1 . . C
H24A 0.5111 0.1246 -0.3695 0.039 Uiso calc R 1 . . H
C25 0.4171(4) -0.0049(3) -0.3172(2) 0.0329(10) Uani d . 1 . . C
H25A 0.4404 -0.0496 -0.3586 0.039 Uiso calc R 1 . . H
C26 0.2684(4) -0.1175(3) -0.2060(2) 0.0406(11) Uani d . 1 . . C
H26A 0.1668 -0.0999 -0.1818 0.061 Uiso calc R 1 . . H
H26B 0.3243 -0.1553 -0.1631 0.061 Uiso calc R 1 . . H
H26C 0.2691 -0.1589 -0.2511 0.061 Uiso calc R 1 . . H

loop_
_atom_site_aniso_label
_atom_site_aniso_U_11
_atom_site_aniso_U_22
_atom_site_aniso_U_33
_atom_site_aniso_U_12
_atom_site_aniso_U_13
_atom_site_aniso_U_23
Fe1 0.0282(3) 0.0357(4) 0.0349(4) 0.0015(3) -0.0062(3) -0.0038(3)
B1 0.030(3) 0.034(3) 0.034(3) -0.006(2) 0.007(2) -0.010(2)
F1 0.067(2) 0.0539(18) 0.150(3) 0.0120(15) 0.0147(19) -0.0372(19)
F2 0.073(2) 0.120(2) 0.0469(18) -0.0387(18) -0.0273(15) 0.0115(17)
F3 0.0657(17) 0.0691(17) 0.0410(16) -0.0361(14) 0.0085(13) -0.0141(13)
F4 0.0525(16) 0.0838(19) 0.0375(16) -0.0309(14) 0.0117(12) -0.0153(14)
S1 0.0208(5) 0.0474(7) 0.0285(6) -0.0051(5) -0.0023(4) -0.0072(5)
S2 0.0290(6) 0.0427(6) 0.0285(6) 0.0028(5) -0.0060(5) -0.0016(5)
S3 0.0270(6) 0.0518(7) 0.0400(7) 0.0036(5) -0.0035(5) -0.0057(6)
S4 0.0406(6) 0.0375(6) 0.0250(6) -0.0009(5) -0.0053(5) -0.0053(5)
Cl1 0.0451(7) 0.0534(7) 0.0417(7) 0.0033(6) -0.0123(5) -0.0149(6)
Cl2 0.0302(6) 0.0534(7) 0.0502(8) -0.0020(5) -0.0002(5) 0.0028(6)
Cl3 0.0290(6) 0.0496(7) 0.0469(7) 0.0031(5) -0.0071(5) -0.0009(5)
Cl4 0.0572(7) 0.0372(6) 0.0506(8) 0.0059(5) -0.0161(6) -0.0101(5)
N1 0.0262(19) 0.047(2) 0.033(2) -0.0058(17) -0.0038(16) -0.0082(17)
N2 0.0226(18) 0.047(2) 0.030(2) -0.0103(17) -0.0042(15) -0.0028(17)
N3 0.0241(18) 0.0265(18) 0.027(2) -0.0012(14) -0.0034(15) -0.0066(15)
N4 0.0185(17) 0.0310(19) 0.035(2) -0.0019(15) -0.0026(15) -0.0040(16)
N5 0.0231(18) 0.0265(19) 0.035(2) -0.0012(15) -0.0080(15) -0.0025(16)
N6 0.0243(18) 0.050(2) 0.030(2) 0.0034(17) -0.0022(15) -0.0087(18)
N7 0.038(2) 0.041(2) 0.034(2) 0.0035(18) -0.0113(17) -0.0037(18)
N8 0.0293(19) 0.0291(19) 0.027(2) -0.0039(15) 0.0018(15) -0.0057(15)
N9 0.0276(18) 0.0271(18) 0.026(2) -0.0014(15) -0.0090(15) -0.0067(15)
N10 0.0301(19) 0.0306(19) 0.029(2) -0.0040(15) -0.0055(15) -0.0042(16)
C1 0.022(2) 0.074(3) 0.029(3) -0.006(2) -0.0031(19) -0.009(2)
C2 0.023(2) 0.074(3) 0.037(3) -0.020(2) -0.003(2) -0.005(3)
C3 0.047(3) 0.049(3) 0.044(3) -0.012(2) -0.010(2) -0.004(2)
C4 0.022(2) 0.046(3) 0.022(2) -0.007(2) -0.0050(17) -0.007(2)
C5 0.028(2) 0.025(2) 0.029(2) -0.0083(18) -0.0022(18) -0.0070(18)
C6 0.025(2) 0.031(2) 0.034(3) -0.0014(18) -0.0030(19) -0.005(2)
C7 0.025(2) 0.038(2) 0.034(3) -0.0029(19) 0.0033(19) -0.004(2)
C8 0.036(2) 0.030(2) 0.021(2) -0.0010(19) -0.0005(18) -0.0020(18)
C9 0.024(2) 0.021(2) 0.032(3) -0.0022(17) -0.0026(18) -0.0033(18)
C10 0.021(2) 0.027(2) 0.026(2) 0.0005(17) -0.0062(17) 0.0007(18)
C11 0.021(2) 0.039(3) 0.036(3) -0.0017(19) -0.0032(18) -0.005(2)
C12 0.019(2) 0.042(3) 0.035(3) -0.0082(19) -0.0061(18) 0.010(2)
C13 0.038(3) 0.031(2) 0.063(3) 0.002(2) -0.012(2) -0.009(2)
C14 0.031(2) 0.058(3) 0.031(3) 0.004(2) -0.0030(19) -0.007(2)
C15 0.031(2) 0.055(3) 0.036(3) 0.015(2) -0.007(2) -0.016(2)
C16 0.069(3) 0.045(3) 0.058(4) -0.005(3) -0.009(3) -0.005(3)
C17 0.025(2) 0.039(3) 0.029(2) 0.004(2) -0.0082(18) -0.007(2)
C18 0.031(2) 0.024(2) 0.033(3) -0.0042(18) -0.0027(19) -0.0056(19)
C19 0.035(2) 0.033(2) 0.042(3) 0.003(2) 0.004(2) -0.008(2)
C20 0.047(3) 0.041(3) 0.041(3) 0.001(2) 0.015(2) -0.010(2)
C21 0.051(3) 0.035(2) 0.024(2) 0.000(2) 0.003(2) -0.008(2)
C22 0.037(2) 0.017(2) 0.033(3) -0.0042(18) -0.002(2) -0.0038(19)
C23 0.020(2) 0.028(2) 0.025(2) 0.0012(17) -0.0049(17) -0.0048(19)
C24 0.027(2) 0.046(3) 0.022(2) -0.001(2) -0.0039(18) -0.002(2)
C25 0.030(2) 0.040(3) 0.028(3) 0.001(2) -0.0020(19) -0.009(2)
C26 0.047(3) 0.034(2) 0.042(3) -0.006(2) -0.001(2) -0.009(2)

loop_
_atom_type_symbol
_atom_type_description
_atom_type_scat_dispersion_real
_atom_type_scat_dispersion_imag
_atom_type_scat_source
C C 0.0033 0.0016 'International Tables Vol C Tables 4.2.6.8 and 6.1.1.4'
H H 0.0000 0.0000 'International Tables Vol C Tables 4.2.6.8 and 6.1.1.4'
B B 0.0013 0.0007 'International Tables Vol C Tables 4.2.6.8 and 6.1.1.4'
N N 0.0061 0.0033 'International Tables Vol C Tables 4.2.6.8 and 6.1.1.4'
F F 0.0171 0.0103 'International Tables Vol C Tables 4.2.6.8 and 6.1.1.4'
S S 0.1246 0.1234 'International Tables Vol C Tables 4.2.6.8 and 6.1.1.4'
Cl Cl 0.1484 0.1585 'International Tables Vol C Tables 4.2.6.8 and 6.1.1.4'
Fe Fe 0.3463 0.8444 'International Tables Vol C Tables 4.2.6.8 and 6.1.1.4'

loop_
_geom_angle_atom_site_label_1
_geom_angle_atom_site_label_2
_geom_angle_atom_site_label_3
_geom_angle
_geom_angle_publ_flag
Cl4 Fe1 Cl1 110.14(5) no
Cl4 Fe1 Cl3 107.96(5) no
Cl1 Fe1 Cl3 108.36(4) no
Cl4 Fe1 Cl2 108.92(4) no
Cl1 Fe1 Cl2 108.23(5) no
Cl3 Fe1 Cl2 113.23(5) no
F1 B1 F2 108.3(4) no
F1 B1 F4 109.4(4) no
F2 B1 F4 109.1(4) no
F1 B1 F3 110.0(4) no
F2 B1 F3 109.8(4) no
F4 B1 F3 110.2(4) no
C4 S1 C5 101.14(18) yes
C10 S2 C9 101.97(17) yes
C17 S3 C18 102.64(18) yes
C23 S4 C22 100.61(18) yes
C4 N1 C1 107.8(3) no
C4 N2 C2 107.7(3) no
C4 N2 C3 126.1(3) no
C2 N2 C3 126.3(3) no
C9 N3 C5 116.4(3) no
C10 N4 C11 105.2(3) no
C10 N5 C12 107.6(3) no
C10 N5 C13 127.4(3) no
C12 N5 C13 125.0(3) no
C17 N6 C14 106.4(3) no
C17 N7 C15 106.8(3) no
C17 N7 C16 127.0(3) no
C15 N7 C16 126.1(4) no
C18 N8 C22 116.3(3) no
C23 N9 C25 108.4(3) no
C23 N9 C26 124.9(3) no
C25 N9 C26 126.6(3) no
C23 N10 C24 109.0(3) no
C2 C1 N1 108.1(4) no
C1 C2 N2 107.2(4) no
N1 C4 N2 109.2(3) no
N1 C4 S1 126.3(3) no
N2 C4 S1 124.3(3) no
N3 C5 C6 124.0(4) no
N3 C5 S1 118.6(3) no
C6 C5 S1 117.4(3) no
C7 C6 C5 117.8(4) no
C6 C7 C8 120.2(3) no
C7 C8 C9 117.6(4) no
N3 C9 C8 124.1(3) no
N3 C9 S2 119.3(3) no
C8 C9 S2 116.6(3) no
N4 C10 N5 110.9(3) no
N4 C10 S2 124.8(3) no
N5 C10 S2 124.0(3) no
C12 C11 N4 110.8(3) no
C11 C12 N5 105.4(3) no
C15 C14 N6 109.7(4) no
C14 C15 N7 106.7(4) no
N6 C17 N7 110.3(3) no
N6 C17 S3 126.1(3) no
N7 C17 S3 123.4(3) no
N8 C18 C19 124.1(4) no
N8 C18 S3 119.7(3) no
C19 C18 S3 116.2(3) no
C20 C19 C18 118.1(4) no
C19 C20 C21 119.8(4) no
C22 C21 C20 117.3(4) no
N8 C22 C21 124.5(4) no
N8 C22 S4 119.1(3) no
C21 C22 S4 116.4(3) no
N10 C23 N9 107.7(3) no
N10 C23 S4 125.7(3) no
N9 C23 S4 126.4(3) no
C25 C24 N10 107.5(3) no
C24 C25 N9 107.3(3) no

loop_
_geom_bond_atom_site_label_1
_geom_bond_atom_site_label_2
_geom_bond_site_symmetry_2
_geom_bond_distance
_geom_bond_publ_flag
Fe1 Cl4 . 2.1864(12) yes
Fe1 Cl1 . 2.1902(12) yes
Fe1 Cl3 . 2.1972(11) yes
Fe1 Cl2 . 2.1983(11) yes
B1 F1 . 1.361(5) no
B1 F2 . 1.364(5) no
B1 F4 . 1.363(5) no
B1 F3 . 1.377(5) no
S1 C4 . 1.740(4) no
S1 C5 . 1.774(4) no
S2 C10 . 1.744(4) no
S2 C9 . 1.782(4) no
S3 C17 . 1.736(4) no
S3 C18 . 1.775(4) no
S4 C23 . 1.732(4) no
S4 C22 . 1.781(4) no
N1 C4 . 1.321(4) no
N1 C1 . 1.361(4) no
N2 C4 . 1.340(4) no
N2 C2 . 1.363(4) no
N2 C3 . 1.464(4) no
N3 C9 . 1.332(4) no
N3 C5 . 1.343(4) no
N4 C10 . 1.325(4) no
N4 C11 . 1.365(4) no
N5 C10 . 1.351(4) no
N5 C12 . 1.370(4) no
N5 C13 . 1.469(4) no
N6 C17 . 1.330(4) no
N6 C14 . 1.364(4) no
N7 C17 . 1.363(4) no
N7 C15 . 1.373(4) no
N7 C16 . 1.455(5) no
N8 C18 . 1.333(4) no
N8 C22 . 1.334(5) no
N9 C23 . 1.344(4) no
N9 C25 . 1.365(4) no
N9 C26 . 1.456(4) no
N10 C23 . 1.328(4) no
N10 C24 . 1.359(4) no
C1 C2 . 1.343(5) no
C5 C6 . 1.379(4) no
C6 C7 . 1.373(5) no
C7 C8 . 1.373(5) no
C8 C9 . 1.389(4) no
C11 C12 . 1.354(5) no
C14 C15 . 1.355(5) no
C18 C19 . 1.383(5) no
C19 C20 . 1.366(5) no
C20 C21 . 1.389(5) no
C21 C22 . 1.381(5) no
C24 C25 . 1.343(5) no
